data_7700365
loop_
_publ_author_name
'Wang, Long'
'Li, Jun'
'Deng, Dongsheng'
'Daniliuc, Constantin G.'
'M\"uck-Lichtenfeld, Christian'
'Kehr, Gerald'
'Erker, Gerhard'

_publ_section_title
;
 Carbon-carbon bond forming reactions of acetylenic esters and ketones
 within frustrated phosphane/borane Lewis pair frameworks.
;
_journal_issue 31
_journal_name_full 'Dalton transactions (Cambridge, England : 2003)'
_journal_page_first 11921
_journal_page_last 11926
_journal_paper_doi 10.1039/c9dt02624j
_journal_volume 48
_journal_year 2019
_chemical_formula_sum 'C62 H64 B F10 O2 P'
_chemical_formula_weight 1072.91
_space_group_crystal_system triclinic
_space_group_IT_number 2
_space_group_name_Hall '-P 1'
_space_group_name_H-M_alt 'P -1'
_symmetry_space_group_name_Hall '-P 1'
_symmetry_space_group_name_H-M 'P -1'
_atom_sites_solution_hydrogens geom
_audit_update_record
;
2017-12-19 deposited with the CCDC.    2019-06-25 downloaded from the CCDC.
;
_cell_angle_alpha 91.125(2)
_cell_angle_beta 96.291(2)
_cell_angle_gamma 102.327(2)
_cell_formula_units_Z 2
_cell_length_a 12.7327(7)
_cell_length_b 15.3551(9)
_cell_length_c 16.4471(10)
_cell_measurement_reflns_used 9188
_cell_measurement_temperature 101.(2)
_cell_measurement_theta_max 27.5546
_cell_measurement_theta_min 2.4942
_cell_volume 3119.5(3)
_computing_cell_refinement 'SAINT V8.34A (Bruker AXS Inc., 2013)'
_computing_data_collection
;

APEX2 v.2014.1-1 (Bruker AXS Inc., 2014)


;
_computing_data_reduction 'SAINT V8.34A (Bruker AXS Inc., 2013)'
_computing_molecular_graphics 'XP (Sheldrick, 2014)'
_computing_publication_material 'SHELXL-2014 (Sheldrick, 2014)'
_computing_structure_refinement 'SHELXL-2014 (Sheldrick, 2014)'
_computing_structure_solution 'SHELXL-2014 (Sheldrick, 2014)'
_diffrn_ambient_temperature 101.(2)
_diffrn_detector_area_resol_mean 10.4167
_diffrn_measured_fraction_theta_full 0.991
_diffrn_measured_fraction_theta_max 0.991
_diffrn_measurement_device_type 'Bruker D8 Venture PHOTON 100 CMOS'
_diffrn_measurement_method 'omega and phi scans'
_diffrn_radiation_monochromator 'MX mirror'
_diffrn_radiation_type 'Mo K\a'
_diffrn_radiation_wavelength 0.71073
_diffrn_reflns_av_R_equivalents 0.0573
_diffrn_reflns_av_unetI/netI 0.0479
_diffrn_reflns_limit_h_max 15
_diffrn_reflns_limit_h_min -14
_diffrn_reflns_limit_k_max 18
_diffrn_reflns_limit_k_min -18
_diffrn_reflns_limit_l_max 19
_diffrn_reflns_limit_l_min -19
_diffrn_reflns_number 51649
_diffrn_reflns_theta_full 25.35
_diffrn_reflns_theta_max 25.35
_diffrn_reflns_theta_min 2.19
_diffrn_source 'Mo ImS'
_diffrn_source_type 'micro focus tube'
_exptl_absorpt_coefficient_mu 0.112
_exptl_absorpt_correction_T_max 0.99
_exptl_absorpt_correction_T_min 0.87
_exptl_absorpt_correction_type multi-scan
_exptl_absorpt_process_details
;
Bruker AXS (2014). SADABS, Version 2014/2, Bruker AXS Inc., Madison, Wisconsin,
USA.
;
_exptl_crystal_colour colourless
_exptl_crystal_density_diffrn 1.142
_exptl_crystal_density_method 'not measured'
_exptl_crystal_description prism
_exptl_crystal_F_000 1124
_exptl_crystal_size_max 0.265
_exptl_crystal_size_mid 0.243
_exptl_crystal_size_min 0.102
_platon_squeeze_details
;
Two badly disordered dichloromethane molecules were found in the
asymmetrical unit and could not be satisfactorily refined. The program
SQUEEZE (A. L. Spek J. Appl. Cryst., 2003, 36, 7-13) was therefore used 
to remove mathematically the effect of the solvent. 
The quoted formula and derived parameters are not included the squeezed
solvent molecules.
;
_refine_diff_density_max 0.352
_refine_diff_density_min -0.373
_refine_ls_extinction_method none
_refine_ls_goodness_of_fit_ref 1.053
_refine_ls_hydrogen_treatment constr
_refine_ls_matrix_type full
_refine_ls_number_parameters 697
_refine_ls_number_reflns 11327
_refine_ls_number_restraints 12
_refine_ls_restrained_S_all 1.059
_refine_ls_R_factor_all 0.0771
_refine_ls_R_factor_gt 0.0573
_refine_ls_shift/su_max 0.000
_refine_ls_shift/su_mean 0.000
_refine_ls_structure_factor_coef Fsqd
_refine_ls_weighting_details 'w=1/[\s^2^(Fo^2^)+(0.0501P)^2^+4.4804P] where P=(Fo^2^+2Fc^2^)/3'
_refine_ls_weighting_scheme calc
_refine_ls_wR_factor_gt 0.1320
_refine_ls_wR_factor_ref 0.1404
_reflns_number_gt 8673
_reflns_number_total 11327
_reflns_threshold_expression 'I > 2\s(I)'
_cod_data_source_file c9dt02624j2.cif
_cod_data_source_block erk8763
_cod_depositor_comments 'Adding full bibliography for 7700359--7700368.cif.'
_cod_database_code 7700365
_platon_squeeze_void_probe_radius 1.20

loop_
_space_group_symop_operation_xyz
'x, y, z'
'-x, -y, -z'

loop_
_atom_site_type_symbol
_atom_site_label
_atom_site_fract_x
_atom_site_fract_y
_atom_site_fract_z
_atom_site_U_iso_or_equiv
_atom_site_adp_type
_atom_site_calc_flag
_atom_site_refinement_flags_adp
_atom_site_refinement_flags_posn
_atom_site_occupancy
B B1 0.2650(2) 0.71498(19) 0.64315(17) 0.0132(6) Uani d . . 1
C C1 0.1437(2) 0.55568(16) 0.39632(15) 0.0137(5) Uani d . . 1
H H1A 0.0876 0.581 0.4196 0.016 Uiso calc U R 1
H H1B 0.1064 0.5067 0.3565 0.016 Uiso calc U R 1
O O1 0.40617(13) 0.81251(11) 0.51981(10) 0.0134(4) Uani d . . 1
P P1 0.22876(5) 0.64265(4) 0.34273(4) 0.01031(14) Uani d . . 1
C C2 0.2098(2) 0.51749(16) 0.46576(15) 0.0144(5) Uani d . . 1
H H2A 0.1607 0.4691 0.4906 0.017 Uiso calc U R 1
H H2B 0.2646 0.491 0.4419 0.017 Uiso calc U R 1
O O2 0.38322(13) 0.72689(11) 0.63480(10) 0.0131(4) Uani d . . 1
C C3 0.2677(2) 0.58707(16) 0.53347(15) 0.0131(5) Uani d . . 1
H H3 0.3047 0.5552 0.5765 0.016 Uiso calc U R 1
C C4 0.19470(19) 0.63663(16) 0.57553(15) 0.0124(5) Uani d . . 1
H H4A 0.1431 0.5933 0.6037 0.015 Uiso calc U R 1
H H4B 0.1523 0.6645 0.5335 0.015 Uiso calc U R 1
C C5 0.31075(19) 0.70501(16) 0.42690(14) 0.0106(5) Uani d . . 1
C C6 0.35549(19) 0.65338(16) 0.49663(14) 0.0112(5) Uani d . . 1
H H6 0.4075 0.6204 0.4756 0.013 Uiso calc U R 1
C C7 0.34092(19) 0.79360(17) 0.44840(15) 0.0123(5) Uani d . . 1
C C8 0.4191(2) 0.72860(16) 0.55985(15) 0.0120(5) Uani d . . 1
C C11 0.15730(19) 0.70872(16) 0.27253(15) 0.0117(5) Uani d . . 1
C C12 0.2126(2) 0.74858(16) 0.20748(15) 0.0146(5) Uani d . . 1
C C13 0.1542(2) 0.78185(17) 0.14318(16) 0.0187(6) Uani d . . 1
H H13 0.1914 0.8081 0.0997 0.022 Uiso calc U R 1
C C14 0.0443(2) 0.77815(18) 0.14010(17) 0.0219(6) Uani d . . 1
C C15 -0.0060(2) 0.74606(18) 0.20799(17) 0.0206(6) Uani d . . 1
H H15 -0.0804 0.7468 0.2084 0.025 Uiso calc U R 1
C C16 0.0466(2) 0.71304(16) 0.27505(15) 0.0140(5) Uani d . . 1
C C17 0.3348(2) 0.76481(17) 0.20502(16) 0.0173(6) Uani d . . 1
H H17 0.3677 0.7417 0.2559 0.021 Uiso calc U R 1
C C18 0.3642(2) 0.71676(19) 0.13083(16) 0.0209(6) Uani d . . 1
H H18A 0.3353 0.6524 0.1326 0.031 Uiso calc U R 1
H H18B 0.4431 0.7282 0.1322 0.031 Uiso calc U R 1
H H18C 0.3331 0.7389 0.0803 0.031 Uiso calc U R 1
C C19 0.3832(2) 0.86502(18) 0.20352(18) 0.0254(6) Uani d . . 1
H H19A 0.4624 0.8754 0.2117 0.038 Uiso calc U R 1
H H19B 0.3582 0.8966 0.2474 0.038 Uiso calc U R 1
H H19C 0.3601 0.8872 0.1505 0.038 Uiso calc U R 1
C C20 -0.0220(3) 0.8063(2) 0.06657(18) 0.0323(7) Uani d . . 1
H H20 -0.0869 0.823 0.0862 0.039 Uiso calc U R 1
C C21 -0.0620(3) 0.7262(3) 0.0051(2) 0.0479(10) Uani d . . 1
H H21A 0.0003 0.7091 -0.0159 0.072 Uiso calc U R 1
H H21B -0.1092 0.7426 -0.0405 0.072 Uiso calc U R 1
H H21C -0.1024 0.6759 0.0325 0.072 Uiso calc U R 1
C C22 0.0397(3) 0.8867(3) 0.0259(2) 0.0524(10) Uani d . . 1
H H22A 0.0695 0.935 0.0672 0.079 Uiso calc U R 1
H H22B -0.0096 0.9069 -0.0159 0.079 Uiso calc U R 1
H H22C 0.0988 0.8699 0.0003 0.079 Uiso calc U R 1
C C23 -0.0183(2) 0.68818(17) 0.34695(16) 0.0166(5) Uani d . . 1
H H23 0.0331 0.68 0.3952 0.02 Uiso calc U R 1
C C24 -0.1017(2) 0.60066(19) 0.32834(18) 0.0250(6) Uani d . . 1
H H24A -0.1507 0.6063 0.2794 0.038 Uiso calc U R 1
H H24B -0.1434 0.5872 0.3749 0.038 Uiso calc U R 1
H H24C -0.0645 0.5524 0.3187 0.038 Uiso calc U R 1
C C25 -0.0770(2) 0.7616(2) 0.37045(18) 0.0246(6) Uani d . . 1
H H25A -0.1368 0.7632 0.328 0.037 Uiso calc U R 1
H H25B -0.0259 0.8196 0.3754 0.037 Uiso calc U R 1
H H25C -0.1056 0.7486 0.4229 0.037 Uiso calc U R 1
C C31 0.2957(2) 0.57589(16) 0.27750(15) 0.0130(5) Uani d . . 1
C C32 0.2240(2) 0.51642(16) 0.21732(15) 0.0143(5) Uani d . . 1
C C33 0.2675(2) 0.46352(17) 0.16576(16) 0.0186(6) Uani d . . 1
H H33 0.2196 0.4236 0.1266 0.022 Uiso calc U R 1
C C34 0.3778(2) 0.46684(18) 0.16934(17) 0.0219(6) Uani d . . 1
C C35 0.4447(2) 0.52501(18) 0.22791(16) 0.0194(6) Uani d . . 1
H H35 0.5203 0.5277 0.2316 0.023 Uiso calc U R 1
C C36 0.4082(2) 0.57981(17) 0.28181(15) 0.0144(5) Uani d . . 1
C C37 0.1005(2) 0.50393(17) 0.20275(16) 0.0162(5) Uani d . . 1
H H37 0.0789 0.5456 0.242 0.019 Uiso calc U R 1
C C38 0.0616(2) 0.52682(18) 0.11573(16) 0.0204(6) Uani d . . 1
H H38A 0.0986 0.5876 0.105 0.031 Uiso calc U R 1
H H38B -0.0167 0.5229 0.1105 0.031 Uiso calc U R 1
H H38C 0.0781 0.4846 0.0761 0.031 Uiso calc U R 1
C C39 0.0449(2) 0.40842(18) 0.22055(17) 0.0224(6) Uani d . . 1
H H39A 0.059 0.3666 0.1794 0.034 Uiso calc U R 1
H H39B -0.0332 0.404 0.2185 0.034 Uiso calc U R 1
H H39C 0.0736 0.3937 0.2751 0.034 Uiso calc U R 1
C C40 0.4243(3) 0.4100(2) 0.11215(18) 0.0320(7) Uani d . . 1
H H40 0.504 0.4353 0.1168 0.038 Uiso calc U R 1
C C41 0.3809(3) 0.4150(3) 0.02363(19) 0.0446(9) Uani d . . 1
H H41A 0.3039 0.3858 0.0153 0.067 Uiso calc U R 1
H H41B 0.4207 0.3847 -0.0114 0.067 Uiso calc U R 1
H H41C 0.3898 0.4776 0.0095 0.067 Uiso calc U R 1
C C42 0.4100(5) 0.3161(3) 0.1376(3) 0.0815(17) Uani d U . 1
H H42A 0.3326 0.2893 0.1354 0.122 Uiso calc U R 1
H H42B 0.4448 0.3152 0.1937 0.122 Uiso calc U R 1
H H42C 0.4431 0.2821 0.1006 0.122 Uiso calc U R 1
C C43 0.4983(2) 0.63854(17) 0.34111(16) 0.0163(5) Uani d . . 1
H H43 0.4643 0.6763 0.3759 0.02 Uiso calc U R 1
C C44 0.5547(2) 0.57930(19) 0.39753(16) 0.0208(6) Uani d . . 1
H H44A 0.5001 0.5364 0.4223 0.031 Uiso calc U R 1
H H44B 0.6039 0.6167 0.4407 0.031 Uiso calc U R 1
H H44C 0.5959 0.5471 0.3654 0.031 Uiso calc U R 1
C C45 0.5835(2) 0.7009(2) 0.29681(17) 0.0233(6) Uani d . . 1
H H45A 0.6397 0.7356 0.3374 0.035 Uiso calc U R 1
H H45B 0.5485 0.7416 0.2639 0.035 Uiso calc U R 1
H H45C 0.6163 0.6652 0.2611 0.035 Uiso calc U R 1
C C51 0.2237(2) 0.80969(17) 0.62962(15) 0.0149(5) Uani d . . 1
C C52 0.1161(2) 0.81270(17) 0.60639(16) 0.0173(6) Uani d . . 1
F F52 0.03789(12) 0.73542(10) 0.60144(11) 0.0257(4) Uani d . . 1
C C53 0.0789(2) 0.88872(19) 0.59005(18) 0.0229(6) Uani d . . 1
F F53 -0.02758(13) 0.88513(12) 0.56893(12) 0.0376(5) Uani d . . 1
C C54 0.1512(2) 0.97007(18) 0.59642(19) 0.0272(7) Uani d . . 1
F F54 0.11671(16) 1.04574(11) 0.58083(13) 0.0423(5) Uani d . . 1
C C55 0.2579(2) 0.97247(18) 0.62132(19) 0.0262(7) Uani d . . 1
F F55 0.32950(15) 1.05209(11) 0.62992(13) 0.0420(5) Uani d . . 1
C C56 0.2911(2) 0.89407(18) 0.63863(17) 0.0199(6) Uani d . . 1
F F56 0.39645(12) 0.90448(11) 0.66930(11) 0.0292(4) Uani d . . 1
C C61 0.25665(19) 0.68468(17) 0.73984(16) 0.0156(5) Uani d U . 1
C C62 0.2300(2) 0.73272(19) 0.80374(17) 0.0229(6) Uani d . . 1
F F62 0.21032(17) 0.81562(12) 0.79301(10) 0.0410(5) Uani d . . 1
C C63 0.2224(2) 0.7032(2) 0.88230(17) 0.0276(7) Uani d . . 1
F F63 0.19655(18) 0.75552(15) 0.94067(11) 0.0487(6) Uani d . . 1
C C64 0.2389(2) 0.6205(2) 0.90073(16) 0.0267(7) Uani d . . 1
F F64 0.22795(15) 0.58869(13) 0.97581(10) 0.0397(5) Uani d . . 1
C C65 0.2668(2) 0.56922(19) 0.84040(17) 0.0224(6) Uani d . . 1
F F65 0.28320(15) 0.48665(11) 0.85620(10) 0.0347(4) Uani d . . 1
C C66 0.2769(2) 0.60258(18) 0.76378(15) 0.0170(6) Uani d . . 1
F F66 0.30861(13) 0.54859(10) 0.70971(9) 0.0222(4) Uani d . . 1
C C71 0.3135(2) 0.87454(16) 0.41296(15) 0.0134(5) Uani d . . 1
C C72 0.2057(2) 0.87924(17) 0.39363(16) 0.0183(6) Uani d . . 1
H H72 0.1497 0.8291 0.4008 0.022 Uiso calc U R 1
C C73 0.1797(2) 0.95726(18) 0.36386(18) 0.0243(6) Uani d . . 1
H H73 0.1061 0.9601 0.3502 0.029 Uiso calc U R 1
C C74 0.2613(2) 1.03059(18) 0.35427(18) 0.0260(7) Uani d . . 1
H H74 0.2438 1.0834 0.3329 0.031 Uiso calc U R 1
C C75 0.3686(2) 1.02688(18) 0.37585(18) 0.0234(6) Uani d . . 1
H H75 0.4243 1.0778 0.3704 0.028 Uiso calc U R 1
C C76 0.3953(2) 0.94964(17) 0.40528(16) 0.0172(6) Uani d . . 1
H H76 0.4689 0.9477 0.4202 0.021 Uiso calc U R 1
C C81 0.54020(19) 0.72950(16) 0.57047(15) 0.0133(5) Uani d . . 1
C C82 0.6119(2) 0.77920(17) 0.52230(16) 0.0158(5) Uani d . . 1
H H82 0.5867 0.8165 0.4827 0.019 Uiso calc U R 1
C C83 0.7203(2) 0.77467(18) 0.53179(17) 0.0209(6) Uani d . . 1
H H83 0.7689 0.8092 0.4988 0.025 Uiso calc U R 1
C C84 0.7579(2) 0.72017(18) 0.58904(18) 0.0223(6) Uani d . . 1
H H84 0.8322 0.7174 0.5955 0.027 Uiso calc U R 1
C C85 0.6863(2) 0.66942(19) 0.63711(17) 0.0210(6) Uani d . . 1
H H85 0.7116 0.6316 0.6761 0.025 Uiso calc U R 1
C C86 0.5778(2) 0.67405(17) 0.62813(16) 0.0178(6) Uani d . . 1
H H86 0.5292 0.6396 0.6611 0.021 Uiso calc U R 1

loop_
_atom_site_aniso_label
_atom_site_aniso_U_11
_atom_site_aniso_U_22
_atom_site_aniso_U_33
_atom_site_aniso_U_12
_atom_site_aniso_U_13
_atom_site_aniso_U_23
B1 0.0097(13) 0.0158(14) 0.0151(14) 0.0043(11) 0.0031(11) 0.0009(12)
C1 0.0147(13) 0.0142(12) 0.0109(12) -0.0003(10) 0.0022(10) 0.0006(10)
O1 0.0119(9) 0.0121(9) 0.0162(9) 0.0039(7) -0.0001(7) -0.0011(7)
P1 0.0084(3) 0.0114(3) 0.0116(3) 0.0024(2) 0.0024(2) 0.0012(2)
C2 0.0179(13) 0.0126(12) 0.0134(13) 0.0039(10) 0.0031(10) 0.0033(10)
O2 0.0085(8) 0.0180(9) 0.0138(9) 0.0050(7) 0.0017(7) -0.0003(7)
C3 0.0130(12) 0.0132(12) 0.0134(12) 0.0034(10) 0.0017(10) 0.0013(10)
C4 0.0100(12) 0.0124(12) 0.0155(13) 0.0024(10) 0.0035(10) 0.0033(10)
C5 0.0092(12) 0.0122(12) 0.0121(12) 0.0048(10) 0.0036(10) 0.0013(10)
C6 0.0083(12) 0.0140(12) 0.0127(12) 0.0048(10) 0.0031(10) 0.0005(10)
C7 0.0079(12) 0.0174(13) 0.0127(12) 0.0033(10) 0.0055(10) 0.0003(10)
C8 0.0154(13) 0.0099(12) 0.0129(12) 0.0062(10) 0.0038(10) 0.0018(10)
C11 0.0102(12) 0.0118(12) 0.0130(12) 0.0028(10) 0.0004(10) 0.0017(10)
C12 0.0160(13) 0.0122(12) 0.0160(13) 0.0031(10) 0.0033(10) -0.0003(10)
C13 0.0249(15) 0.0197(14) 0.0145(13) 0.0081(11) 0.0078(11) 0.0058(11)
C14 0.0260(15) 0.0225(14) 0.0194(14) 0.0117(12) -0.0001(12) 0.0001(11)
C15 0.0165(14) 0.0218(14) 0.0249(15) 0.0073(11) 0.0024(11) 0.0010(12)
C16 0.0118(12) 0.0105(12) 0.0185(13) 0.0001(10) 0.0020(10) -0.0006(10)
C17 0.0151(13) 0.0181(13) 0.0185(14) 0.0013(11) 0.0045(11) 0.0041(11)
C18 0.0181(14) 0.0275(15) 0.0193(14) 0.0075(12) 0.0068(11) 0.0024(12)
C19 0.0293(16) 0.0192(14) 0.0262(15) -0.0014(12) 0.0093(13) 0.0050(12)
C20 0.0294(17) 0.051(2) 0.0233(16) 0.0241(15) 0.0020(13) 0.0115(14)
C21 0.044(2) 0.060(2) 0.0306(19) 0.0009(18) -0.0141(16) 0.0080(17)
C22 0.072(3) 0.050(2) 0.041(2) 0.030(2) -0.004(2) 0.0127(18)
C23 0.0096(12) 0.0208(14) 0.0201(14) 0.0044(10) 0.0031(10) 0.0022(11)
C24 0.0171(14) 0.0276(16) 0.0300(16) 0.0011(12) 0.0071(12) 0.0062(13)
C25 0.0161(14) 0.0312(16) 0.0287(16) 0.0086(12) 0.0062(12) -0.0042(13)
C31 0.0172(13) 0.0104(12) 0.0122(12) 0.0045(10) 0.0019(10) 0.0005(10)
C32 0.0193(13) 0.0114(12) 0.0126(12) 0.0042(10) 0.0018(10) 0.0031(10)
C33 0.0236(14) 0.0168(13) 0.0149(13) 0.0048(11) -0.0010(11) -0.0016(11)
C34 0.0272(15) 0.0229(15) 0.0189(14) 0.0139(12) 0.0008(12) -0.0008(12)
C35 0.0180(14) 0.0255(15) 0.0171(14) 0.0102(11) 0.0022(11) 0.0008(11)
C36 0.0149(13) 0.0173(13) 0.0131(12) 0.0075(10) 0.0026(10) 0.0025(10)
C37 0.0166(13) 0.0148(13) 0.0165(13) 0.0016(10) 0.0024(11) -0.0014(10)
C38 0.0195(14) 0.0221(14) 0.0186(14) 0.0038(11) -0.0004(11) -0.0006(11)
C39 0.0233(15) 0.0167(14) 0.0249(15) -0.0002(11) 0.0017(12) -0.0011(11)
C40 0.0312(17) 0.0437(19) 0.0250(16) 0.0203(15) -0.0008(13) -0.0119(14)
C41 0.041(2) 0.072(3) 0.0255(17) 0.0233(19) 0.0090(15) -0.0101(17)
C42 0.167(5) 0.055(3) 0.050(2) 0.071(3) 0.040(3) 0.000(2)
C43 0.0120(13) 0.0210(14) 0.0178(13) 0.0073(11) 0.0028(10) -0.0027(11)
C44 0.0203(14) 0.0267(15) 0.0191(14) 0.0151(12) 0.0000(11) -0.0040(12)
C45 0.0132(13) 0.0329(16) 0.0242(15) 0.0044(12) 0.0055(11) -0.0005(12)
C51 0.0144(13) 0.0156(13) 0.0159(13) 0.0047(10) 0.0049(10) -0.0007(10)
C52 0.0148(13) 0.0157(13) 0.0218(14) 0.0023(10) 0.0065(11) -0.0004(11)
F52 0.0101(7) 0.0192(8) 0.0477(10) 0.0024(6) 0.0057(7) -0.0018(7)
C53 0.0163(14) 0.0277(15) 0.0277(15) 0.0113(12) 0.0026(12) 0.0021(12)
F53 0.0171(9) 0.0378(10) 0.0613(13) 0.0176(8) -0.0032(8) 0.0038(9)
C54 0.0340(17) 0.0163(14) 0.0372(17) 0.0142(13) 0.0122(14) 0.0074(13)
F54 0.0467(12) 0.0237(10) 0.0644(13) 0.0205(9) 0.0134(10) 0.0134(9)
C55 0.0264(16) 0.0132(14) 0.0392(18) -0.0009(12) 0.0156(13) -0.0010(12)
F55 0.0355(10) 0.0134(8) 0.0769(14) -0.0020(7) 0.0204(10) -0.0026(9)
C56 0.0112(13) 0.0213(14) 0.0278(15) 0.0023(11) 0.0085(11) -0.0035(12)
F56 0.0105(8) 0.0254(9) 0.0492(11) 0.0014(7) 0.0005(7) -0.0144(8)
C61 0.0058(11) 0.0230(13) 0.0180(13) 0.0030(10) 0.0019(10) -0.0019(11)
C62 0.0194(14) 0.0307(16) 0.0209(15) 0.0114(12) 0.0005(11) -0.0009(12)
F62 0.0689(14) 0.0410(11) 0.0245(9) 0.0365(10) 0.0086(9) -0.0047(8)
C63 0.0245(15) 0.0448(19) 0.0153(14) 0.0110(14) 0.0055(12) -0.0089(13)
F63 0.0654(14) 0.0736(15) 0.0191(9) 0.0387(12) 0.0128(9) -0.0082(9)
C64 0.0180(14) 0.0462(19) 0.0131(14) -0.0004(13) 0.0033(11) 0.0014(13)
F64 0.0447(11) 0.0608(13) 0.0129(8) 0.0065(10) 0.0088(8) 0.0053(8)
C65 0.0202(14) 0.0253(15) 0.0195(14) 0.0006(12) 0.0013(11) 0.0037(12)
F65 0.0530(12) 0.0294(10) 0.0206(9) 0.0066(9) 0.0028(8) 0.0083(7)
C66 0.0130(13) 0.0229(14) 0.0146(13) 0.0017(11) 0.0038(10) -0.0030(11)
F66 0.0328(9) 0.0220(8) 0.0159(8) 0.0127(7) 0.0071(7) 0.0009(6)
C71 0.0149(13) 0.0119(12) 0.0139(12) 0.0045(10) 0.0009(10) -0.0019(10)
C72 0.0128(13) 0.0159(13) 0.0255(15) 0.0026(11) 0.0003(11) -0.0004(11)
C73 0.0171(14) 0.0209(15) 0.0358(17) 0.0101(12) -0.0042(12) -0.0009(12)
C74 0.0332(17) 0.0160(14) 0.0298(16) 0.0111(12) -0.0026(13) 0.0005(12)
C75 0.0242(15) 0.0133(13) 0.0311(16) -0.0006(11) 0.0053(12) -0.0005(12)
C76 0.0137(13) 0.0154(13) 0.0216(14) 0.0017(10) 0.0016(11) -0.0014(11)
C81 0.0108(12) 0.0146(12) 0.0146(13) 0.0031(10) 0.0025(10) -0.0049(10)
C82 0.0154(13) 0.0155(13) 0.0171(13) 0.0037(10) 0.0037(11) -0.0017(10)
C83 0.0126(13) 0.0200(14) 0.0296(16) -0.0001(11) 0.0089(12) -0.0034(12)
C84 0.0086(12) 0.0241(15) 0.0342(16) 0.0045(11) 0.0026(12) -0.0057(12)
C85 0.0125(13) 0.0256(15) 0.0261(15) 0.0088(11) -0.0018(11) 0.0006(12)
C86 0.0145(13) 0.0187(13) 0.0211(14) 0.0043(11) 0.0045(11) 0.0008(11)

loop_
_atom_type_symbol
_atom_type_description
_atom_type_scat_dispersion_real
_atom_type_scat_dispersion_imag
_atom_type_scat_source
C C 0.0033 0.0016 'International Tables Vol C Tables 4.2.6.8 and 6.1.1.4'
H H 0.0000 0.0000 'International Tables Vol C Tables 4.2.6.8 and 6.1.1.4'
B B 0.0013 0.0007 'International Tables Vol C Tables 4.2.6.8 and 6.1.1.4'
O O 0.0106 0.0060 'International Tables Vol C Tables 4.2.6.8 and 6.1.1.4'
F F 0.0171 0.0103 'International Tables Vol C Tables 4.2.6.8 and 6.1.1.4'
P P 0.1023 0.0942 'International Tables Vol C Tables 4.2.6.8 and 6.1.1.4'

loop_
_geom_angle_atom_site_label_1
_geom_angle_atom_site_label_2
_geom_angle_atom_site_label_3
_geom_angle
O2 B1 C51 111.4(2)
O2 B1 C4 109.3(2)
C51 B1 C4 110.2(2)
O2 B1 C61 103.36(19)
C51 B1 C61 110.1(2)
C4 B1 C61 112.4(2)
C2 C1 P1 112.29(17)
C2 C1 H1A 109.1
P1 C1 H1A 109.1
C2 C1 H1B 109.1
P1 C1 H1B 109.1
H1A C1 H1B 107.9
C7 O1 C8 110.33(18)
C5 P1 C1 100.42(11)
C5 P1 C11 114.51(11)
C1 P1 C11 116.45(11)
C5 P1 C31 116.77(11)
C1 P1 C31 102.08(11)
C11 P1 C31 106.28(11)
C3 C2 C1 113.9(2)
C3 C2 H2A 108.8
C1 C2 H2A 108.8
C3 C2 H2B 108.8
C1 C2 H2B 108.8
H2A C2 H2B 107.7
C8 O2 B1 121.03(19)
C6 C3 C4 110.3(2)
C6 C3 C2 107.9(2)
C4 C3 C2 115.6(2)
C6 C3 H3 107.5
C4 C3 H3 107.5
C2 C3 H3 107.5
C3 C4 B1 112.18(19)
C3 C4 H4A 109.2
B1 C4 H4A 109.2
C3 C4 H4B 109.2
B1 C4 H4B 109.2
H4A C4 H4B 107.9
C7 C5 C6 108.1(2)
C7 C5 P1 133.9(2)
C6 C5 P1 117.81(17)
C3 C6 C5 113.5(2)
C3 C6 C8 112.62(19)
C5 C6 C8 103.47(19)
C3 C6 H6 109.0
C5 C6 H6 109.0
C8 C6 H6 109.0
O1 C7 C5 114.1(2)
O1 C7 C71 111.8(2)
C5 C7 C71 134.0(2)
O2 C8 O1 109.84(18)
O2 C8 C81 109.1(2)
O1 C8 C81 106.96(19)
O2 C8 C6 115.5(2)
O1 C8 C6 103.75(18)
C81 C8 C6 111.32(19)
C12 C11 C16 119.1(2)
C12 C11 P1 117.23(18)
C16 C11 P1 123.26(18)
C13 C12 C11 119.0(2)
C13 C12 C17 116.0(2)
C11 C12 C17 124.9(2)
C14 C13 C12 122.7(2)
C14 C13 H13 118.7
C12 C13 H13 118.7
C13 C14 C15 117.2(2)
C13 C14 C20 123.0(3)
C15 C14 C20 119.8(3)
C16 C15 C14 123.6(3)
C16 C15 H15 118.2
C14 C15 H15 118.2
C15 C16 C11 117.9(2)
C15 C16 C23 116.5(2)
C11 C16 C23 125.6(2)
C12 C17 C19 110.2(2)
C12 C17 C18 112.3(2)
C19 C17 C18 109.4(2)
C12 C17 H17 108.3
C19 C17 H17 108.3
C18 C17 H17 108.3
C17 C18 H18A 109.5
C17 C18 H18B 109.5
H18A C18 H18B 109.5
C17 C18 H18C 109.5
H18A C18 H18C 109.5
H18B C18 H18C 109.5
C17 C19 H19A 109.5
C17 C19 H19B 109.5
H19A C19 H19B 109.5
C17 C19 H19C 109.5
H19A C19 H19C 109.5
H19B C19 H19C 109.5
C14 C20 C22 113.1(3)
C14 C20 C21 109.1(3)
C22 C20 C21 111.1(3)
C14 C20 H20 107.8
C22 C20 H20 107.8
C21 C20 H20 107.8
C20 C21 H21A 109.5
C20 C21 H21B 109.5
H21A C21 H21B 109.5
C20 C21 H21C 109.5
H21A C21 H21C 109.5
H21B C21 H21C 109.5
C20 C22 H22A 109.5
C20 C22 H22B 109.5
H22A C22 H22B 109.5
C20 C22 H22C 109.5
H22A C22 H22C 109.5
H22B C22 H22C 109.5
C16 C23 C24 111.3(2)
C16 C23 C25 112.2(2)
C24 C23 C25 108.8(2)
C16 C23 H23 108.1
C24 C23 H23 108.1
C25 C23 H23 108.1
C23 C24 H24A 109.5
C23 C24 H24B 109.5
H24A C24 H24B 109.5
C23 C24 H24C 109.5
H24A C24 H24C 109.5
H24B C24 H24C 109.5
C23 C25 H25A 109.5
C23 C25 H25B 109.5
H25A C25 H25B 109.5
C23 C25 H25C 109.5
H25A C25 H25C 109.5
H25B C25 H25C 109.5
C36 C31 C32 118.8(2)
C36 C31 P1 126.10(19)
C32 C31 P1 115.12(18)
C33 C32 C31 118.9(2)
C33 C32 C37 114.8(2)
C31 C32 C37 126.2(2)
C34 C33 C32 122.8(2)
C34 C33 H33 118.6
C32 C33 H33 118.6
C35 C34 C33 116.7(2)
C35 C34 C40 120.9(3)
C33 C34 C40 122.3(3)
C34 C35 C36 124.2(3)
C34 C35 H35 117.9
C36 C35 H35 117.9
C35 C36 C31 118.5(2)
C35 C36 C43 114.3(2)
C31 C36 C43 127.1(2)
C32 C37 C38 112.2(2)
C32 C37 C39 110.6(2)
C38 C37 C39 110.5(2)
C32 C37 H37 107.8
C38 C37 H37 107.8
C39 C37 H37 107.8
C37 C38 H38A 109.5
C37 C38 H38B 109.5
H38A C38 H38B 109.5
C37 C38 H38C 109.5
H38A C38 H38C 109.5
H38B C38 H38C 109.5
C37 C39 H39A 109.5
C37 C39 H39B 109.5
H39A C39 H39B 109.5
C37 C39 H39C 109.5
H39A C39 H39C 109.5
H39B C39 H39C 109.5
C42 C40 C41 111.7(3)
C42 C40 C34 111.8(3)
C41 C40 C34 112.5(3)
C42 C40 H40 106.8
C41 C40 H40 106.8
C34 C40 H40 106.8
C40 C41 H41A 109.5
C40 C41 H41B 109.5
H41A C41 H41B 109.5
C40 C41 H41C 109.5
H41A C41 H41C 109.5
H41B C41 H41C 109.5
C40 C42 H42A 109.5
C40 C42 H42B 109.5
H42A C42 H42B 109.5
C40 C42 H42C 109.5
H42A C42 H42C 109.5
H42B C42 H42C 109.5
C36 C43 C44 109.8(2)
C36 C43 C45 112.9(2)
C44 C43 C45 109.4(2)
C36 C43 H43 108.2
C44 C43 H43 108.2
C45 C43 H43 108.2
C43 C44 H44A 109.5
C43 C44 H44B 109.5
H44A C44 H44B 109.5
C43 C44 H44C 109.5
H44A C44 H44C 109.5
H44B C44 H44C 109.5
C43 C45 H45A 109.5
C43 C45 H45B 109.5
H45A C45 H45B 109.5
C43 C45 H45C 109.5
H45A C45 H45C 109.5
H45B C45 H45C 109.5
C56 C51 C52 112.3(2)
C56 C51 B1 124.7(2)
C52 C51 B1 123.0(2)
C53 C52 F52 115.3(2)
C53 C52 C51 125.2(2)
F52 C52 C51 119.5(2)
F53 C53 C52 120.9(2)
F53 C53 C54 119.7(2)
C52 C53 C54 119.4(3)
F54 C54 C55 120.8(3)
F54 C54 C53 120.5(3)
C55 C54 C53 118.6(3)
F55 C55 C54 119.4(3)
F55 C55 C56 120.8(3)
C54 C55 C56 119.8(3)
F56 C56 C55 115.1(2)
F56 C56 C51 120.3(2)
C55 C56 C51 124.5(3)
C62 C61 C66 112.2(2)
C62 C61 B1 127.3(2)
C66 C61 B1 120.5(2)
F62 C62 C63 114.5(2)
F62 C62 C61 120.9(2)
C63 C62 C61 124.6(3)
F63 C63 C64 119.8(3)
F63 C63 C62 120.0(3)
C64 C63 C62 120.2(3)
F64 C64 C63 121.4(3)
F64 C64 C65 120.1(3)
C63 C64 C65 118.5(3)
F65 C65 C64 120.2(2)
F65 C65 C66 120.5(2)
C64 C65 C66 119.3(3)
F66 C66 C65 114.8(2)
F66 C66 C61 120.0(2)
C65 C66 C61 125.2(2)
C72 C71 C76 119.6(2)
C72 C71 C7 120.2(2)
C76 C71 C7 120.0(2)
C71 C72 C73 120.2(2)
C71 C72 H72 119.9
C73 C72 H72 119.9
C74 C73 C72 119.8(3)
C74 C73 H73 120.1
C72 C73 H73 120.1
C73 C74 C75 120.0(3)
C73 C74 H74 120.0
C75 C74 H74 120.0
C76 C75 C74 120.6(3)
C76 C75 H75 119.7
C74 C75 H75 119.7
C75 C76 C71 119.7(2)
C75 C76 H76 120.1
C71 C76 H76 120.1
C82 C81 C86 119.5(2)
C82 C81 C8 122.5(2)
C86 C81 C8 118.0(2)
C83 C82 C81 120.3(3)
C83 C82 H82 119.9
C81 C82 H82 119.9
C84 C83 C82 120.4(2)
C84 C83 H83 119.8
C82 C83 H83 119.8
C83 C84 C85 119.6(2)
C83 C84 H84 120.2
C85 C84 H84 120.2
C86 C85 C84 120.2(3)
C86 C85 H85 119.9
C84 C85 H85 119.9
C85 C86 C81 120.0(2)
C85 C86 H86 120.0
C81 C86 H86 120.0

loop_
_geom_bond_atom_site_label_1
_geom_bond_atom_site_label_2
_geom_bond_distance
B1 O2 1.500(3)
B1 C51 1.659(4)
B1 C4 1.660(4)
B1 C61 1.674(4)
C1 C2 1.544(3)
C1 P1 1.836(2)
C1 H1A 0.99
C1 H1B 0.99
O1 C7 1.351(3)
O1 C8 1.490(3)
P1 C5 1.768(2)
P1 C11 1.844(2)
P1 C31 1.860(3)
C2 C3 1.537(3)
C2 H2A 0.99
C2 H2B 0.99
O2 C8 1.360(3)
C3 C6 1.530(3)
C3 C4 1.531(3)
C3 H3 1.0
C4 H4A 0.99
C4 H4B 0.99
C5 C7 1.361(3)
C5 C6 1.534(3)
C6 C8 1.562(3)
C6 H6 1.0
C7 C71 1.475(3)
C8 C81 1.529(3)
C11 C12 1.422(3)
C11 C16 1.430(3)
C12 C13 1.394(4)
C12 C17 1.528(4)
C13 C14 1.383(4)
C13 H13 0.95
C14 C15 1.394(4)
C14 C20 1.522(4)
C15 C16 1.388(4)
C15 H15 0.95
C16 C23 1.524(3)
C17 C19 1.532(4)
C17 C18 1.535(4)
C17 H17 1.0
C18 H18A 0.98
C18 H18B 0.98
C18 H18C 0.98
C19 H19A 0.98
C19 H19B 0.98
C19 H19C 0.98
C20 C22 1.523(5)
C20 C21 1.538(5)
C20 H20 1.0
C21 H21A 0.98
C21 H21B 0.98
C21 H21C 0.98
C22 H22A 0.98
C22 H22B 0.98
C22 H22C 0.98
C23 C24 1.527(4)
C23 C25 1.545(4)
C23 H23 1.0
C24 H24A 0.98
C24 H24B 0.98
C24 H24C 0.98
C25 H25A 0.98
C25 H25B 0.98
C25 H25C 0.98
C31 C36 1.415(4)
C31 C32 1.434(3)
C32 C33 1.398(4)
C32 C37 1.534(4)
C33 C34 1.389(4)
C33 H33 0.95
C34 C35 1.383(4)
C34 C40 1.518(4)
C35 C36 1.392(4)
C35 H35 0.95
C36 C43 1.536(3)
C37 C38 1.535(4)
C37 C39 1.535(4)
C37 H37 1.0
C38 H38A 0.98
C38 H38B 0.98
C38 H38C 0.98
C39 H39A 0.98
C39 H39B 0.98
C39 H39C 0.98
C40 C42 1.489(5)
C40 C41 1.509(4)
C40 H40 1.0
C41 H41A 0.98
C41 H41B 0.98
C41 H41C 0.98
C42 H42A 0.98
C42 H42B 0.98
C42 H42C 0.98
C43 C44 1.539(4)
C43 C45 1.543(4)
C43 H43 1.0
C44 H44A 0.98
C44 H44B 0.98
C44 H44C 0.98
C45 H45A 0.98
C45 H45B 0.98
C45 H45C 0.98
C51 C56 1.388(4)
C51 C52 1.393(4)
C52 C53 1.371(4)
C52 F52 1.371(3)
C53 F53 1.351(3)
C53 C54 1.379(4)
C54 F54 1.347(3)
C54 C55 1.367(4)
C55 F55 1.355(3)
C55 C56 1.383(4)
C56 F56 1.355(3)
C61 C62 1.385(4)
C61 C66 1.395(4)
C62 F62 1.360(3)
C62 C63 1.384(4)
C63 F63 1.352(3)
C63 C64 1.365(4)
C64 F64 1.347(3)
C64 C65 1.377(4)
C65 F65 1.354(3)
C65 C66 1.378(4)
C66 F66 1.354(3)
C71 C72 1.392(4)
C71 C76 1.397(4)
C72 C73 1.394(4)
C72 H72 0.95
C73 C74 1.384(4)
C73 H73 0.95
C74 C75 1.387(4)
C74 H74 0.95
C75 C76 1.384(4)
C75 H75 0.95
C76 H76 0.95
C81 C82 1.389(4)
C81 C86 1.400(4)
C82 C83 1.388(4)
C82 H82 0.95
C83 C84 1.386(4)
C83 H83 0.95
C84 C85 1.394(4)
C84 H84 0.95
C85 C86 1.389(4)
C85 H85 0.95
C86 H86 0.95

loop_
_geom_torsion_atom_site_label_1
_geom_torsion_atom_site_label_2
_geom_torsion_atom_site_label_3
_geom_torsion_atom_site_label_4
_geom_torsion
C2 C1 P1 C5 -44.2(2)
C2 C1 P1 C11 -168.46(16)
C2 C1 P1 C31 76.28(19)
P1 C1 C2 C3 61.3(2)
C51 B1 O2 C8 -79.3(3)
C4 B1 O2 C8 42.6(3)
C61 B1 O2 C8 162.52(19)
C1 C2 C3 C6 -67.1(3)
C1 C2 C3 C4 57.0(3)
C6 C3 C4 B1 -53.3(3)
C2 C3 C4 B1 -176.1(2)
O2 B1 C4 C3 9.6(3)
C51 B1 C4 C3 132.3(2)
C61 B1 C4 C3 -104.6(2)
C1 P1 C5 C7 -132.4(3)
C11 P1 C5 C7 -6.8(3)
C31 P1 C5 C7 118.3(2)
C1 P1 C5 C6 42.9(2)
C11 P1 C5 C6 168.50(17)
C31 P1 C5 C6 -66.4(2)
C4 C3 C6 C5 -65.2(3)
C2 C3 C6 C5 62.0(3)
C4 C3 C6 C8 51.9(3)
C2 C3 C6 C8 179.16(19)
C7 C5 C6 C3 120.7(2)
P1 C5 C6 C3 -55.8(3)
C7 C5 C6 C8 -1.7(2)
P1 C5 C6 C8 -178.16(16)
C8 O1 C7 C5 -5.3(3)
C8 O1 C7 C71 171.74(19)
C6 C5 C7 O1 4.4(3)
P1 C5 C7 O1 180.00(18)
C6 C5 C7 C71 -171.8(2)
P1 C5 C7 C71 3.9(4)
B1 O2 C8 O1 70.2(3)
B1 O2 C8 C81 -172.8(2)
B1 O2 C8 C6 -46.6(3)
C7 O1 C8 O2 -120.3(2)
C7 O1 C8 C81 121.5(2)
C7 O1 C8 C6 3.7(2)
C3 C6 C8 O2 -3.8(3)
C5 C6 C8 O2 119.1(2)
C3 C6 C8 O1 -124.1(2)
C5 C6 C8 O1 -1.1(2)
C3 C6 C8 C81 121.2(2)
C5 C6 C8 C81 -115.8(2)
C5 P1 C11 C12 88.4(2)
C1 P1 C11 C12 -154.91(18)
C31 P1 C11 C12 -42.0(2)
C5 P1 C11 C16 -98.8(2)
C1 P1 C11 C16 17.8(3)
C31 P1 C11 C16 130.7(2)
C16 C11 C12 C13 -7.1(4)
P1 C11 C12 C13 165.92(19)
C16 C11 C12 C17 167.9(2)
P1 C11 C12 C17 -19.0(3)
C11 C12 C13 C14 0.3(4)
C17 C12 C13 C14 -175.1(2)
C12 C13 C14 C15 5.3(4)
C12 C13 C14 C20 -174.1(3)
C13 C14 C15 C16 -4.1(4)
C20 C14 C15 C16 175.2(3)
C14 C15 C16 C11 -2.5(4)
C14 C15 C16 C23 174.9(2)
C12 C11 C16 C15 8.1(3)
P1 C11 C16 C15 -164.50(19)
C12 C11 C16 C23 -169.0(2)
P1 C11 C16 C23 18.3(3)
C13 C12 C17 C19 58.0(3)
C11 C12 C17 C19 -117.2(3)
C13 C12 C17 C18 -64.2(3)
C11 C12 C17 C18 120.6(3)
C13 C14 C20 C22 -36.8(4)
C15 C14 C20 C22 143.9(3)
C13 C14 C20 C21 87.3(4)
C15 C14 C20 C21 -92.0(3)
C15 C16 C23 C24 75.1(3)
C11 C16 C23 C24 -107.7(3)
C15 C16 C23 C25 -47.2(3)
C11 C16 C23 C25 130.0(3)
C5 P1 C31 C36 -9.4(3)
C1 P1 C31 C36 -117.8(2)
C11 P1 C31 C36 119.7(2)
C5 P1 C31 C32 171.35(17)
C1 P1 C31 C32 63.0(2)
C11 P1 C31 C32 -59.5(2)
C36 C31 C32 C33 0.9(3)
P1 C31 C32 C33 -179.85(19)
C36 C31 C32 C37 -179.2(2)
P1 C31 C32 C37 0.1(3)
C31 C32 C33 C34 -1.0(4)
C37 C32 C33 C34 179.1(2)
C32 C33 C34 C35 0.8(4)
C32 C33 C34 C40 -179.1(3)
C33 C34 C35 C36 -0.6(4)
C40 C34 C35 C36 179.3(3)
C34 C35 C36 C31 0.5(4)
C34 C35 C36 C43 -179.9(2)
C32 C31 C36 C35 -0.7(4)
P1 C31 C36 C35 -179.9(2)
C32 C31 C36 C43 179.9(2)
P1 C31 C36 C43 0.7(4)
C33 C32 C37 C38 -60.4(3)
C31 C32 C37 C38 119.6(3)
C33 C32 C37 C39 63.4(3)
C31 C32 C37 C39 -116.5(3)
C35 C34 C40 C42 102.3(4)
C33 C34 C40 C42 -77.8(4)
C35 C34 C40 C41 -131.0(3)
C33 C34 C40 C41 48.9(4)
C35 C36 C43 C44 -63.6(3)
C31 C36 C43 C44 115.8(3)
C35 C36 C43 C45 58.8(3)
C31 C36 C43 C45 -121.8(3)
O2 B1 C51 C56 -21.6(3)
C4 B1 C51 C56 -143.0(2)
C61 B1 C51 C56 92.5(3)
O2 B1 C51 C52 157.4(2)
C4 B1 C51 C52 36.0(3)
C61 B1 C51 C52 -88.6(3)
C56 C51 C52 C53 2.9(4)
B1 C51 C52 C53 -176.2(3)
C56 C51 C52 F52 -174.7(2)
B1 C51 C52 F52 6.2(4)
F52 C52 C53 F53 -1.4(4)
C51 C52 C53 F53 -179.1(2)
F52 C52 C53 C54 177.7(2)
C51 C52 C53 C54 0.0(4)
F53 C53 C54 F54 -0.8(4)
C52 C53 C54 F54 -179.9(3)
F53 C53 C54 C55 177.2(3)
C52 C53 C54 C55 -1.9(4)
F54 C54 C55 F55 -0.4(4)
C53 C54 C55 F55 -178.3(3)
F54 C54 C55 C56 178.6(3)
C53 C54 C55 C56 0.7(4)
F55 C55 C56 F56 4.3(4)
C54 C55 C56 F56 -174.7(3)
F55 C55 C56 C51 -178.4(3)
C54 C55 C56 C51 2.6(5)
C52 C51 C56 F56 173.0(2)
B1 C51 C56 F56 -7.9(4)
C52 C51 C56 C55 -4.2(4)
B1 C51 C56 C55 174.9(3)
O2 B1 C61 C62 113.2(3)
C51 B1 C61 C62 -5.9(3)
C4 B1 C61 C62 -129.1(3)
O2 B1 C61 C66 -67.2(3)
C51 B1 C61 C66 173.7(2)
C4 B1 C61 C66 50.5(3)
C66 C61 C62 F62 178.2(2)
B1 C61 C62 F62 -2.2(4)
C66 C61 C62 C63 -0.9(4)
B1 C61 C62 C63 178.6(3)
F62 C62 C63 F63 0.3(4)
C61 C62 C63 F63 179.5(3)
F62 C62 C63 C64 179.1(3)
C61 C62 C63 C64 -1.7(5)
F63 C63 C64 F64 1.4(4)
C62 C63 C64 F64 -177.4(3)
F63 C63 C64 C65 -179.0(3)
C62 C63 C64 C65 2.2(4)
F64 C64 C65 F65 0.0(4)
C63 C64 C65 F65 -179.6(3)
F64 C64 C65 C66 179.5(2)
C63 C64 C65 C66 -0.1(4)
F65 C65 C66 F66 -2.9(4)
C64 C65 C66 F66 177.5(2)
F65 C65 C66 C61 176.7(2)
C64 C65 C66 C61 -2.9(4)
C62 C61 C66 F66 -177.2(2)
B1 C61 C66 F66 3.2(4)
C62 C61 C66 C65 3.2(4)
B1 C61 C66 C65 -176.4(2)
O1 C7 C71 C72 -124.9(2)
C5 C7 C71 C72 51.3(4)
O1 C7 C71 C76 49.5(3)
C5 C7 C71 C76 -134.3(3)
C76 C71 C72 C73 2.4(4)
C7 C71 C72 C73 176.9(2)
C71 C72 C73 C74 -0.7(4)
C72 C73 C74 C75 -1.3(4)
C73 C74 C75 C76 1.5(4)
C74 C75 C76 C71 0.3(4)
C72 C71 C76 C75 -2.3(4)
C7 C71 C76 C75 -176.7(2)
O2 C8 C81 C82 -141.9(2)
O1 C8 C81 C82 -23.2(3)
C6 C8 C81 C82 89.5(3)
O2 C8 C81 C86 41.6(3)
O1 C8 C81 C86 160.4(2)
C6 C8 C81 C86 -86.9(3)
C86 C81 C82 C83 -0.7(4)
C8 C81 C82 C83 -177.1(2)
C81 C82 C83 C84 0.4(4)
C82 C83 C84 C85 0.2(4)
C83 C84 C85 C86 -0.5(4)
C84 C85 C86 C81 0.3(4)
C82 C81 C86 C85 0.3(4)
C8 C81 C86 C85 176.9(2)

loop_
_platon_squeeze_void_nr
_platon_squeeze_void_average_x
_platon_squeeze_void_average_y
_platon_squeeze_void_average_z
_platon_squeeze_void_volume
_platon_squeeze_void_count_electrons
_platon_squeeze_void_content
1 -0.059 0.000 0.000 653 186 ' '
